data_7228575
loop_
_publ_author_name
'Carreras, Lucas'
'Rovira, Laura'
'Vaquero, M\'onica'
'Mon, Ignasi'
'Martin, Eddy'
'Benet-Buchholz, Jordi'
'Vidal-Ferran, Anton'

_publ_section_title
;
 Syntheses, characterisation and solid-state study of alkali and ammonium
 BArF salts
;
_journal_issue 52
_journal_name_full 'RSC Adv.'
_journal_page_first 32833
_journal_paper_doi 10.1039/C7RA05928K
_journal_volume 7
_journal_year 2017
_chemical_formula_sum 'C33 H14 B Cl2 Cs F24'
_chemical_formula_weight 1081.06
_space_group_crystal_system tetragonal
_space_group_IT_number 130
_space_group_name_Hall '-P 4a 2ac'
_space_group_name_H-M_alt 'P 4/n c c'
_symmetry_space_group_name_Hall '-P 4a 2ac'
_symmetry_space_group_name_H-M 'P 4/n c c :2'
_atom_sites_solution_hydrogens mixed
_audit_creation_method SHELXL-2014/7
_audit_update_record
;
2017-04-25 deposited with the CCDC.
2017-06-21 downloaded from the CCDC.
;
_cell_angle_alpha 90
_cell_angle_beta 90
_cell_angle_gamma 90
_cell_formula_units_Z 4
_cell_length_a 13.7562(4)
_cell_length_b 13.7562(4)
_cell_length_c 19.0303(7)
_cell_measurement_reflns_used 3533
_cell_measurement_temperature 100(2)
_cell_measurement_theta_max 29.28
_cell_measurement_theta_min 2.96
_cell_volume 3601.2(2)
_computing_cell_refinement 'Bruker SAINT'
_computing_data_collection 'Bruker APEX2'
_computing_data_reduction 'Bruker SAINT'
_computing_molecular_graphics 'Bruker SHELXTL'
_computing_publication_material 'Bruker SHELXTL'
_computing_structure_refinement 'SHELXL-2014/7 (Sheldrick, 2014)'
_computing_structure_solution 'SHELXS-97 (Sheldrick, 2008)'
_diffrn_ambient_temperature 100(2)
_diffrn_detector_area_resol_mean 512
_diffrn_detector_type '4K CCD area detector APEX II'
_diffrn_measured_fraction_theta_full 0.987
_diffrn_measured_fraction_theta_max 0.882
_diffrn_measurement_device_type 'Kappa 4-axis goniometer bruker-nonius'
_diffrn_measurement_method
;
 Fullsphere data collection, phi and omega scans
;
_diffrn_measurement_specimen_support 'magnetic support with MicroMount'
_diffrn_radiation_monochromator 'Multilayer Montel 200 mirrors'
_diffrn_radiation_type MoK\a
_diffrn_radiation_wavelength 0.71073
_diffrn_reflns_av_R_equivalents 0.0254
_diffrn_reflns_av_unetI/netI 0.0271
_diffrn_reflns_Laue_measured_fraction_full 0.987
_diffrn_reflns_Laue_measured_fraction_max 0.882
_diffrn_reflns_limit_h_max 18
_diffrn_reflns_limit_h_min -10
_diffrn_reflns_limit_k_max 19
_diffrn_reflns_limit_k_min -12
_diffrn_reflns_limit_l_max 13
_diffrn_reflns_limit_l_min -26
_diffrn_reflns_number 9253
_diffrn_reflns_point_group_measured_fraction_full 0.987
_diffrn_reflns_point_group_measured_fraction_max 0.882
_diffrn_reflns_theta_full 25.242
_diffrn_reflns_theta_max 30.176
_diffrn_reflns_theta_min 2.962
_diffrn_source 'Rotating anode X-ray tube'
_diffrn_source_current 70
_diffrn_source_power 50
_diffrn_source_size '0.3 mm x 0.3 mm fine focus'
_diffrn_source_type 'Bruker-Nonius FR 591'
_exptl_absorpt_coefficient_mu 1.329
_exptl_absorpt_correction_T_max 0.937
_exptl_absorpt_correction_T_min 0.762
_exptl_absorpt_correction_type empirical
_exptl_absorpt_process_details
; 
 SADABS Version 2008/1 Bruker-Nonius
 Blessing, Acta Cryst. (1995) A51 33-38
;
_exptl_crystal_colour yellow
_exptl_crystal_density_diffrn 1.994
_exptl_crystal_description block
_exptl_crystal_F_000 2088
_exptl_crystal_size_max 0.300
_exptl_crystal_size_mid 0.200
_exptl_crystal_size_min 0.050
_refine_diff_density_max 0.936
_refine_diff_density_min -0.910
_refine_diff_density_rms 0.102
_refine_ls_extinction_method none
_refine_ls_goodness_of_fit_ref 1.067
_refine_ls_hydrogen_treatment constr
_refine_ls_matrix_type full
_refine_ls_number_parameters 296
_refine_ls_number_reflns 2373
_refine_ls_number_restraints 356
_refine_ls_restrained_S_all 1.065
_refine_ls_R_factor_all 0.0519
_refine_ls_R_factor_gt 0.0381
_refine_ls_shift/su_max 0.000
_refine_ls_shift/su_mean 0.000
_refine_ls_structure_factor_coef Fsqd
_refine_ls_weighting_details 'w=1/[\s^2^(Fo^2^)+(0.0474P)^2^+7.9919P] where P=(Fo^2^+2Fc^2^)/3'
_refine_ls_weighting_scheme calc
_refine_ls_wR_factor_gt 0.0936
_refine_ls_wR_factor_ref 0.1016
_reflns_Friedel_coverage 0.000
_reflns_number_gt 1825
_reflns_number_total 2373
_reflns_threshold_expression 'I > 2\s(I)'
_cod_data_source_file c7ra05928k2.cif
_cod_data_source_block IM281ev_0m
_cod_database_code 7228575
_shelx_shelxl_version_number 2014/7
_shelx_space_group_comment
;
The symmetry employed for this shelxl refinement is uniquely defined
by the following loop, which should always be used as a source of
symmetry information in preference to the above space-group names.
They are only intended as comments.
;
_shelx_estimated_absorpt_t_min 0.691
_shelx_estimated_absorpt_t_max 0.937

loop_
_space_group_symop_operation_xyz
'x, y, z'
'-x+1/2, -y+1/2, z'
'-y+1/2, x, z'
'y, -x+1/2, z'
'-x, y+1/2, -z+1/2'
'x+1/2, -y, -z+1/2'
'y+1/2, x+1/2, -z+1/2'
'-y, -x, -z+1/2'
'-x, -y, -z'
'x-1/2, y-1/2, -z'
'y-1/2, -x, -z'
'-y, x-1/2, -z'
'x, -y-1/2, z-1/2'
'-x-1/2, y, z-1/2'
'-y-1/2, -x-1/2, z-1/2'
'y, x, z-1/2'

loop_
_atom_site_label
_atom_site_type_symbol
_atom_site_fract_x
_atom_site_fract_y
_atom_site_fract_z
_atom_site_U_iso_or_equiv
_atom_site_adp_type
_atom_site_occupancy
_atom_site_site_symmetry_order
_atom_site_calc_flag
_atom_site_refinement_flags_posn
_atom_site_refinement_flags_adp
_atom_site_refinement_flags_occupancy
_atom_site_disorder_assembly
_atom_site_disorder_group
Cs1 Cs 0.2500 1.2500 0.28272(2) 0.01790(12) Uani 1 4 d S T P . .
B1 B 0.2500 0.7500 0.5000 0.0114(10) Uani 1 4 d DS T P . .
C1 C 0.3217(4) 0.8107(6) 0.4468(4) 0.0154(17) Uani 0.55 1 d D U P A 1
C2 C 0.3659(8) 0.7630(6) 0.3903(5) 0.0183(18) Uani 0.55 1 d D U P A 1
H2 H 0.3553 0.6953 0.3845 0.022 Uiso 0.55 1 calc R U P A 1
C3 C 0.4251(6) 0.8117(5) 0.3421(4) 0.0224(14) Uani 0.55 1 d D U P A 1
C4 C 0.4417(7) 0.9110(5) 0.3483(5) 0.0216(17) Uani 0.55 1 d D U P A 1
H4 H 0.4808 0.9447 0.3152 0.026 Uiso 0.55 1 calc R U P A 1
C5 C 0.399(3) 0.9595(6) 0.4046(16) 0.0191(14) Uani 0.55 1 d D U P A 1
C6 C 0.338(3) 0.9109(8) 0.4510(19) 0.0165(17) Uani 0.55 1 d D U P A 1
H6 H 0.3057 0.9470 0.4866 0.020 Uiso 0.55 1 calc R U P A 1
C7 C 0.4632(5) 0.7575(4) 0.2801(3) 0.0290(12) Uani 0.55 1 d D U P A 1
C8 C 0.4082(6) 1.0679(5) 0.4105(5) 0.0221(13) Uani 0.55 1 d D U P A 1
F1 F 0.3975(3) 0.7445(3) 0.2290(2) 0.0367(9) Uani 0.55 1 d D U P A 1
F2 F 0.4944(5) 0.6671(4) 0.2962(3) 0.0517(15) Uani 0.55 1 d D U P A 1
F3 F 0.5384(6) 0.8042(7) 0.2501(4) 0.0312(16) Uani 0.55 1 d D U P A 1
F4 F 0.4531(4) 1.1095(6) 0.3558(3) 0.0309(12) Uani 0.55 1 d D U P A 1
F5 F 0.3197(4) 1.1121(8) 0.4141(4) 0.0238(13) Uani 0.55 1 d D U P A 1
F6 F 0.4550(6) 1.0978(12) 0.4682(4) 0.0373(18) Uani 0.55 1 d D U P A 1
C1' C 0.3233 0.8141(7) 0.4499(4) 0.015(2) Uani 0.45 1 d D U P A 2
C2' C 0.3773(10) 0.7651(7) 0.3987(6) 0.018(2) Uani 0.45 1 d D U P A 2
H2' H 0.3702 0.6966 0.3945 0.021 Uiso 0.45 1 calc R U P A 2
C3' C 0.4415(7) 0.8132(6) 0.3537(5) 0.0213(16) Uani 0.45 1 d D U P A 2
C4' C 0.4551(8) 0.9130(6) 0.3587(6) 0.0198(18) Uani 0.45 1 d D U P A 2
H4' H 0.5019 0.9455 0.3305 0.024 Uiso 0.45 1 calc R U P A 2
C5' C 0.398(3) 0.9638(8) 0.4065(19) 0.0188(16) Uani 0.45 1 d D U P A 2
C6' C 0.337(4) 0.9149(10) 0.453(2) 0.016(2) Uani 0.45 1 d D U P A 2
H6' H 0.3024 0.9512 0.4872 0.019 Uiso 0.45 1 calc R U P A 2
C7' C 0.4978(5) 0.7559(5) 0.3011(4) 0.0292(12) Uani 0.45 1 d D U P A 2
C8' C 0.4118(8) 1.0713(6) 0.4148(6) 0.0242(16) Uani 0.45 1 d D U P A 2
F1' F 0.4316(6) 0.7129(8) 0.2569(5) 0.0333(14) Uani 0.25 1 d D U P A 2
F2' F 0.5461(11) 0.8184(10) 0.2591(9) 0.0286(19) Uani 0.25 1 d D U P A 2
F3' F 0.5550(7) 0.6905(6) 0.3247(5) 0.0298(14) Uani 0.25 1 d D U P A 2
F1" F 0.4571(9) 0.6720(9) 0.2815(8) 0.0315(16) Uani 0.2 1 d D U P A 2
F2" F 0.5840(7) 0.7224(8) 0.3342(6) 0.0274(16) Uani 0.2 1 d D U P A 2
F3" F 0.5329(15) 0.7974(17) 0.2424(9) 0.0305(18) Uani 0.2 1 d D U P A 2
F5' F 0.4315(8) 1.0950(14) 0.4810(4) 0.035(2) Uani 0.45 1 d D U P A 2
F4' F 0.4822(5) 1.1062(9) 0.3743(4) 0.050(2) Uani 0.45 1 d D U P A 2
F6' F 0.3304(6) 1.1186(11) 0.3974(5) 0.0309(18) Uani 0.45 1 d D U P A 2
C1S C 0.2500 1.2500 0.0503(6) 0.075(4) Uani 1 4 d S T P B 3
H1SA H 0.2362 1.1954 0.0205 0.091 Uiso 0.25 1 d R U P B 3
H1SB H 0.2638 1.3046 0.0205 0.091 Uiso 0.25 1 d R U P B 3
Cl1S Cl 0.3519(2) 1.2234(3) 0.09772(14) 0.0755(9) Uani 0.5 1 d . . P B 3

loop_
_atom_site_aniso_label
_atom_site_aniso_U_11
_atom_site_aniso_U_22
_atom_site_aniso_U_33
_atom_site_aniso_U_23
_atom_site_aniso_U_13
_atom_site_aniso_U_12
Cs1 0.01571(14) 0.01571(14) 0.0223(2) 0.000 0.000 0.000
B1 0.0124(15) 0.0124(15) 0.009(2) 0.000 0.000 0.000
C1 0.013(3) 0.016(3) 0.017(3) 0.005(3) -0.003(3) 0.003(3)
C2 0.016(3) 0.020(3) 0.019(3) 0.005(2) 0.002(3) 0.003(2)
C3 0.021(3) 0.023(2) 0.023(3) 0.005(2) 0.005(2) 0.006(2)
C4 0.017(3) 0.025(2) 0.023(3) 0.010(2) 0.004(3) 0.001(2)
C5 0.015(3) 0.020(2) 0.023(3) 0.005(2) -0.001(3) -0.001(2)
C6 0.012(3) 0.018(3) 0.019(4) 0.002(3) 0.000(3) 0.001(3)
C7 0.030(2) 0.031(2) 0.026(2) 0.003(2) 0.010(2) 0.005(2)
C8 0.021(2) 0.022(2) 0.023(2) 0.006(2) 0.001(2) -0.005(2)
F1 0.041(2) 0.042(2) 0.0273(19) -0.0070(17) 0.0092(17) -0.0045(18)
F2 0.075(4) 0.039(2) 0.041(3) 0.007(2) 0.026(3) 0.032(2)
F3 0.026(3) 0.048(3) 0.020(3) -0.001(3) 0.010(2) 0.006(2)
F4 0.036(3) 0.023(2) 0.033(2) 0.007(2) 0.009(2) -0.007(2)
F5 0.0230(19) 0.018(2) 0.031(3) 0.008(3) 0.0007(18) -0.0016(16)
F6 0.043(4) 0.031(3) 0.039(3) 0.002(3) -0.022(3) -0.011(4)
C1' 0.014(4) 0.019(4) 0.011(4) 0.000(3) -0.001(3) 0.004(3)
C2' 0.017(4) 0.021(3) 0.014(3) 0.003(3) 0.002(3) 0.003(3)
C3' 0.020(3) 0.025(3) 0.018(3) 0.000(2) 0.005(2) 0.002(2)
C4' 0.015(3) 0.026(3) 0.019(3) 0.004(3) 0.002(3) -0.002(3)
C5' 0.017(3) 0.021(3) 0.019(3) 0.001(3) -0.001(3) 0.000(3)
C6' 0.014(4) 0.018(3) 0.015(4) -0.001(3) 0.000(3) 0.001(3)
C7' 0.033(3) 0.030(2) 0.024(2) -0.002(2) 0.012(2) 0.002(2)
C8' 0.028(3) 0.019(3) 0.025(3) 0.006(3) -0.002(3) -0.002(3)
F1' 0.037(3) 0.036(3) 0.026(3) -0.006(3) 0.010(3) -0.001(3)
F2' 0.030(4) 0.033(4) 0.022(4) -0.002(3) 0.013(3) 0.003(3)
F3' 0.038(3) 0.021(3) 0.030(3) -0.003(3) 0.012(3) 0.007(2)
F1" 0.038(4) 0.028(3) 0.028(3) -0.007(3) 0.012(3) 0.002(3)
F2" 0.034(4) 0.021(4) 0.026(3) -0.002(3) 0.012(3) 0.007(3)
F3" 0.033(4) 0.035(4) 0.023(3) -0.001(3) 0.011(3) 0.001(3)
F5' 0.046(5) 0.025(3) 0.033(3) 0.000(3) -0.017(3) -0.002(4)
F4' 0.051(4) 0.033(3) 0.068(5) 0.002(4) 0.025(4) -0.020(4)
F6' 0.044(3) 0.017(3) 0.032(4) 0.009(3) -0.013(3) 0.004(3)
C1S 0.096(6) 0.096(6) 0.035(5) 0.000 0.000 0.000
Cl1S 0.0545(15) 0.128(3) 0.0444(13) -0.0069(15) -0.0027(12) 0.0245(16)

loop_
_atom_type_symbol
_atom_type_description
_atom_type_scat_dispersion_real
_atom_type_scat_dispersion_imag
_atom_type_scat_source
C C 0.0033 0.0016 'International Tables Vol C Tables 4.2.6.8 and 6.1.1.4'
H H 0.0000 0.0000 'International Tables Vol C Tables 4.2.6.8 and 6.1.1.4'
B B 0.0013 0.0007 'International Tables Vol C Tables 4.2.6.8 and 6.1.1.4'
F F 0.0171 0.0103 'International Tables Vol C Tables 4.2.6.8 and 6.1.1.4'
Cs Cs -0.3680 2.1192 'International Tables Vol C Tables 4.2.6.8 and 6.1.1.4'
Cl Cl 0.1484 0.1585 'International Tables Vol C Tables 4.2.6.8 and 6.1.1.4'

loop_
_geom_angle_atom_site_label_1
_geom_angle_atom_site_label_2
_geom_angle_atom_site_label_3
_geom_angle
_geom_angle_site_symmetry_1
_geom_angle_site_symmetry_3
F6' Cs1 F6' 59.0(3) 3_665 .
F6' Cs1 F6' 59.0(3) 3_665 2_575
F6' Cs1 F6' 88.3(5) . 2_575
F6' Cs1 F6' 88.3(5) 3_665 4_465
F6' Cs1 F6' 59.0(3) . 4_465
F6' Cs1 F6' 59.0(3) 2_575 4_465
F6' Cs1 F2' 147.3(4) 3_665 6_475
F6' Cs1 F2' 109.7(3) . 6_475
F6' Cs1 F2' 92.1(4) 2_575 6_475
F6' Cs1 F2' 62.0(4) 4_465 6_475
F6' Cs1 F2' 62.0(4) 3_665 5_655
F6' Cs1 F2' 92.1(4) . 5_655
F6' Cs1 F2' 109.7(3) 2_575 5_655
F6' Cs1 F2' 147.3(4) 4_465 5_655
F2' Cs1 F2' 149.9(6) 6_475 5_655
F6' Cs1 F2' 109.7(3) 3_665 7_455
F6' Cs1 F2' 62.0(4) . 7_455
F6' Cs1 F2' 147.3(4) 2_575 7_455
F6' Cs1 F2' 92.1(4) 4_465 7_455
F2' Cs1 F2' 86.14(14) 6_475 7_455
F2' Cs1 F2' 86.14(14) 5_655 7_455
F6' Cs1 F2' 92.1(4) 3_665 8_675
F6' Cs1 F2' 147.3(4) . 8_675
F6' Cs1 F2' 62.0(4) 2_575 8_675
F6' Cs1 F2' 109.7(3) 4_465 8_675
F2' Cs1 F2' 86.14(14) 6_475 8_675
F2' Cs1 F2' 86.14(14) 5_655 8_675
F2' Cs1 F2' 149.9(6) 7_455 8_675
F3 Cs1 F3 87.62(6) 6_475 7_455
F3 Cs1 F3 156.5(3) 6_475 5_655
F3 Cs1 F3 87.62(6) 7_455 5_655
F3 Cs1 F3 87.62(6) 6_475 8_675
F3 Cs1 F3 156.5(3) 7_455 8_675
F3 Cs1 F3 87.62(6) 5_655 8_675
C1 B1 C1 112.4(3) 2_565 12_666
C1 B1 C1 112.4(3) 2_565 11_566
C1 B1 C1 103.8(6) 12_666 11_566
C1 B1 C1 103.8(6) 2_565 .
C1 B1 C1 112.4(3) 12_666 .
C1 B1 C1 112.4(3) 11_566 .
C1' B1 C1' 109.1(6) . 2_565
C1' B1 C1' 109.7(3) . 12_666
C1' B1 C1' 109.7(3) 2_565 12_666
C1' B1 C1' 109.7(3) . 11_566
C1' B1 C1' 109.7(3) 2_565 11_566
C1' B1 C1' 109.1(6) 12_666 11_566
C6 C1 C2 115.9(4) . .
C6 C1 B1 124.2(5) . .
C2 C1 B1 119.8(5) . .
C3 C2 C1 122.2(4) . .
C4 C3 C2 120.7(4) . .
C4 C3 C7 120.1(4) . .
C2 C3 C7 119.0(4) . .
C5 C4 C3 118.0(4) . .
C4 C5 C6 120.8(6) . .
C4 C5 C8 120.1(6) . .
C6 C5 C8 118.6(4) . .
C5 C6 C1 122.2(4) . .
F1 C7 F3 106.0(5) . .
F1 C7 F2 104.9(6) . .
F3 C7 F2 107.0(6) . .
F1 C7 C3 113.8(5) . .
F3 C7 C3 111.5(7) . .
F2 C7 C3 113.1(5) . .
F6 C8 F4 106.6(6) . .
F6 C8 F5 104.5(6) . .
F4 C8 F5 105.1(6) . .
F6 C8 C5 114.0(19) . .
F4 C8 C5 113.8(7) . .
F5 C8 C5 112.0(15) . .
C7 F3 Cs1 134.4(6) . 5_645
C8 F4 Cs1 99.7(4) . .
C8 F5 Cs1 118.7(5) . .
C6' C1' C2' 115.8(5) . .
C6' C1' B1 126.1(6) . .
C2' C1' B1 118.1(6) . .
C3' C2' C1' 122.3(5) . .
C4' C3' C2' 120.8(5) . .
C4' C3' C7' 119.9(5) . .
C2' C3' C7' 119.3(5) . .
C5' C4' C3' 117.7(5) . .
C4' C5' C6' 120.9(6) . .
C4' C5' C8' 119.5(6) . .
C6' C5' C8' 119.1(5) . .
C5' C6' C1' 122.2(5) . .
F3' C7' F1" 75.3(7) . .
F3' C7' F3" 111.7(12) . .
F1" C7' F3" 106.5(9) . .
F3' C7' F2' 110.7(8) . .
F1" C7' F2' 126.2(10) . .
F3" C7' F2' 19.9(12) . .
F3' C7' F1' 108.6(6) . .
F1" C7' F1' 34.8(6) . .
F3" C7' F1' 85.0(9) . .
F2' C7' F1' 103.8(7) . .
F3' C7' F2" 25.9(5) . .
F1" C7' F2" 101.1(7) . .
F3" C7' F2" 102.0(9) . .
F2' C7' F2" 93.4(9) . .
F1' C7' F2" 133.3(7) . .
F3' C7' C3' 117.2(8) . .
F1" C7' C3' 115.2(8) . .
F3" C7' C3' 121.4(13) . .
F2' C7' C3' 108.5(10) . .
F1' C7' C3' 107.1(7) . .
F2" C7' C3' 107.9(8) . .
F3' C7' Cs1 64.7(5) . 5_645
F1" C7' Cs1 104.2(7) . 5_645
F3" C7' Cs1 48.4(10) . 5_645
F2' C7' Cs1 47.0(8) . 5_645
F1' C7' Cs1 109.7(5) . 5_645
F2" C7' Cs1 54.6(5) . 5_645
C3' C7' Cs1 139.8(5) . 5_645
F4' C8' F5' 108.2(8) . .
F4' C8' F6' 106.9(7) . .
F5' C8' F6' 106.6(7) . .
F4' C8' C5' 112.8(8) . .
F5' C8' C5' 111.5(19) . .
F6' C8' C5' 110(2) . .
F1" F1' C7' 70.1(7) . .
C7' F2' Cs1 114.2(9) . 5_645
F2" F3' C7' 90.0(11) . .
F2" F3' F1" 143.7(12) . .
C7' F3' F1" 54.1(5) . .
F2" F3' Cs1 60.6(16) . 5_645
C7' F3' Cs1 95.9(5) . 5_645
F1" F3' Cs1 112.7(7) . 5_645
F1' F1" C7' 75.1(9) . .
F1' F1" F3' 123.4(10) . .
C7' F1" F3' 50.6(4) . .
F3' F2" C7' 64.0(9) . .
F3' F2" Cs1 109.7(17) . 5_645
C7' F2" Cs1 104.3(6) . 5_645
C7' F3" Cs1 112.7(11) . 5_645
C8' F6' Cs1 140.5(6) . .
Cl1S C1S Cl1S 116.2(7) 3_665 4_465
Cl1S C1S Cl1S 73.8(3) 3_665 2_575
Cl1S C1S Cl1S 73.8(3) 4_465 2_575
Cl1S C1S Cl1S 73.8(3) 3_665 .
Cl1S C1S Cl1S 73.8(3) 4_465 .
Cl1S C1S Cl1S 116.2(7) 2_575 .
C1S Cl1S Cl1S 53.11(15) . 3_665
C1S Cl1S Cl1S 53.10(15) . 4_465
Cl1S Cl1S Cl1S 89.999(1) 3_665 4_465
C1S Cl1S Cs1 99.5(3) . .
Cl1S Cl1S Cs1 74.39(3) 3_665 .
Cl1S Cl1S Cs1 74.39(3) 4_465 .

loop_
_geom_bond_atom_site_label_1
_geom_bond_atom_site_label_2
_geom_bond_distance
_geom_bond_site_symmetry_2
Cs1 F6' 3.042(10) 3_665
Cs1 F6' 3.042(10) .
Cs1 F6' 3.042(10) 2_575
Cs1 F6' 3.042(10) 4_465
Cs1 F2' 3.063(19) 6_475
Cs1 F2' 3.063(19) 5_655
Cs1 F2' 3.063(19) 7_455
Cs1 F2' 3.063(19) 8_675
Cs1 F3 3.070(11) 6_475
Cs1 F3 3.070(10) 7_455
Cs1 F3 3.070(11) 5_655
Cs1 F3 3.070(10) 8_675
B1 C1 1.642(6) 2_565
B1 C1 1.642(5) 12_666
B1 C1 1.642(6) 11_566
B1 C1 1.642(6) .
B1 C1' 1.645(6) .
B1 C1' 1.645(6) 2_565
B1 C1' 1.645(6) 12_666
B1 C1' 1.645(6) 11_566
C1 C6 1.398(5) .
C1 C2 1.398(5) .
C2 C3 1.398(5) .
C3 C4 1.390(5) .
C3 C7 1.492(6) .
C4 C5 1.389(7) .
C5 C6 1.394(5) .
C5 C8 1.501(5) .
C7 F1 1.340(7) .
C7 F3 1.344(7) .
C7 F2 1.350(6) .
C8 F6 1.337(7) .
C8 F4 1.338(7) .
C8 F5 1.363(7) .
F3 Cs1 3.070(10) 5_645
C1' C6' 1.398(5) .
C1' C2' 1.398(5) .
C2' C3' 1.397(5) .
C3' C4' 1.390(6) .
C3' C7' 1.491(6) .
C4' C5' 1.389(8) .
C5' C6' 1.393(5) .
C5' C8' 1.499(5) .
C7' F3' 1.276(8) .
C7' F1" 1.337(9) .
C7' F3" 1.344(10) .
C7' F2' 1.349(8) .
C7' F1' 1.374(8) .
C7' F2" 1.419(8) .
C7' Cs1 3.819(7) 5_645
C8' F4' 1.328(8) .
C8' F5' 1.331(8) .
C8' F6' 1.337(8) .
F1' F1" 0.812(13) .
F2' Cs1 3.063(19) 5_645
F3' F2" 0.621(10) .
F3' F1" 1.598(11) .
F3' Cs1 3.470(10) 5_645
F2" Cs1 3.211(11) 5_645
F3" Cs1 3.09(2) 5_645
C1S Cl1S 1.707(6) 3_665
C1S Cl1S 1.707(6) 4_465
C1S Cl1S 1.707(6) 2_575
C1S Cl1S 1.707(6) .
Cl1S Cl1S 2.049(4) 3_665
Cl1S Cl1S 2.049(4) 4_465

loop_
_geom_torsion_atom_site_label_1
_geom_torsion_atom_site_label_2
_geom_torsion_atom_site_label_3
_geom_torsion_atom_site_label_4
_geom_torsion
_geom_torsion_site_symmetry_1
_geom_torsion_site_symmetry_4
C1 B1 C1 C6 128(3) 2_565 .
C1 B1 C1 C6 7(3) 12_666 .
C1 B1 C1 C6 -110(3) 11_566 .
C1 B1 C1 C2 -47.4(7) 2_565 .
C1 B1 C1 C2 -169.1(8) 12_666 .
C1 B1 C1 C2 74.2(7) 11_566 .
C6 C1 C2 C3 2(3) . .
B1 C1 C2 C3 178.0(8) . .
C1 C2 C3 C4 -0.6(15) . .
C1 C2 C3 C7 -175.2(10) . .
C2 C3 C4 C5 1(2) . .
C7 C3 C4 C5 176(2) . .
C3 C4 C5 C6 -3(5) . .
C3 C4 C5 C8 -175(2) . .
C4 C5 C6 C1 5(6) . .
C8 C5 C6 C1 177(4) . .
C2 C1 C6 C5 -4(5) . .
B1 C1 C6 C5 -180(3) . .
C4 C3 C7 F1 -97.4(8) . .
C2 C3 C7 F1 77.3(9) . .
C4 C3 C7 F3 22.4(10) . .
C2 C3 C7 F3 -163.0(8) . .
C4 C3 C7 F2 143.1(8) . .
C2 C3 C7 F2 -42.3(10) . .
C4 C5 C8 F6 -118(3) . .
C6 C5 C8 F6 70(4) . .
C4 C5 C8 F4 4(4) . .
C6 C5 C8 F4 -168(3) . .
C4 C5 C8 F5 123(3) . .
C6 C5 C8 F5 -48(4) . .
F1 C7 F3 Cs1 -112.9(6) . 5_645
F2 C7 F3 Cs1 -1.4(10) . 5_645
C3 C7 F3 Cs1 122.8(7) . 5_645
F6 C8 F4 Cs1 -119.6(8) . .
F5 C8 F4 Cs1 -9.0(7) . .
C5 C8 F4 Cs1 113.8(19) . .
F6 C8 F5 Cs1 123.5(9) . .
F4 C8 F5 Cs1 11.4(9) . .
C5 C8 F5 Cs1 -112.7(14) . .
C1' B1 C1' C6' 125(3) 2_565 .
C1' B1 C1' C6' 5(3) 12_666 .
C1' B1 C1' C6' -115(3) 11_566 .
C1' B1 C1' C2' -54.0(9) 2_565 .
C1' B1 C1' C2' -174.1(10) 12_666 .
C1' B1 C1' C2' 66.2(8) 11_566 .
C6' C1' C2' C3' 1(3) . .
B1 C1' C2' C3' -180.0(9) . .
C1' C2' C3' C4' 0.9(19) . .
C1' C2' C3' C7' 179.1(12) . .
C2' C3' C4' C5' -4(3) . .
C7' C3' C4' C5' 177(3) . .
C3' C4' C5' C6' 6(6) . .
C3' C4' C5' C8' 179(3) . .
C4' C5' C6' C1' -5(8) . .
C8' C5' C6' C1' -177(4) . .
C2' C1' C6' C5' 1(6) . .
B1 C1' C6' C5' -178(4) . .
C4' C3' C7' F3' 118.0(10) . .
C2' C3' C7' F3' -60.3(12) . .
C4' C3' C7' F1" -156.2(11) . .
C2' C3' C7' F1" 25.6(14) . .
C4' C3' C7' F3" -25.2(15) . .
C2' C3' C7' F3" 156.5(12) . .
C4' C3' C7' F2' -8.3(13) . .
C2' C3' C7' F2' 173.4(11) . .
C4' C3' C7' F1' -119.8(10) . .
C2' C3' C7' F1' 62.0(12) . .
C4' C3' C7' F2" 91.7(11) . .
C2' C3' C7' F2" -86.6(11) . .
C4' C3' C7' Cs1 35.8(14) . 5_645
C2' C3' C7' Cs1 -142.4(9) . 5_645
C4' C5' C8' F4' -1(5) . .
C6' C5' C8' F4' 171(4) . .
C4' C5' C8' F5' -124(3) . .
C6' C5' C8' F5' 49(5) . .
C4' C5' C8' F6' 118(4) . .
C6' C5' C8' F6' -69(5) . .
F3' C7' F1' F1" 17.6(14) . .
F3" C7' F1' F1" 128.9(16) . .
F2' C7' F1' F1" 135.5(15) . .
F2" C7' F1' F1" 27.2(16) . .
C3' C7' F1' F1" -109.8(13) . .
Cs1 C7' F1' F1" 86.6(13) 5_645 .
F3' C7' F2' Cs1 12.1(11) . 5_645
F1" C7' F2' Cs1 -74.5(12) . 5_645
F3" C7' F2' Cs1 -85(4) . 5_645
F1' C7' F2' Cs1 -104.3(8) . 5_645
F2" C7' F2' Cs1 31.9(9) . 5_645
C3' C7' F2' Cs1 142.1(8) . 5_645
F1" C7' F3' F2" 174.3(18) . .
F3" C7' F3' F2" 72.0(19) . .
F2' C7' F3' F2" 50.6(19) . .
F1' C7' F3' F2" 164.0(16) . .
C3' C7' F3' F2" -74.6(18) . .
Cs1 C7' F3' F2" 60.4(16) 5_645 .
F3" C7' F3' F1" -102.3(10) . .
F2' C7' F3' F1" -123.6(11) . .
F1' C7' F3' F1" -10.3(9) . .
F2" C7' F3' F1" -174.3(18) . .
C3' C7' F3' F1" 111.1(9) . .
Cs1 C7' F3' F1" -113.9(7) 5_645 .
F1" C7' F3' Cs1 113.9(7) . 5_645
F3" C7' F3' Cs1 11.6(11) . 5_645
F2' C7' F3' Cs1 -9.8(9) . 5_645
F1' C7' F3' Cs1 103.6(6) . 5_645
F2" C7' F3' Cs1 -60.4(16) . 5_645
C3' C7' F3' Cs1 -135.0(5) . 5_645
C7' F1' F1" F3' -15.9(13) . .
F3' C7' F1" F1' -162.7(14) . .
F3" C7' F1" F1' -54.0(16) . .
F2' C7' F1" F1' -57.6(16) . .
F2" C7' F1" F1' -160.2(12) . .
C3' C7' F1" F1' 83.7(14) . .
Cs1 C7' F1" F1' -104.2(11) 5_645 .
F3" C7' F1" F3' 108.7(13) . .
F2' C7' F1" F3' 105.2(11) . .
F1' C7' F1" F3' 162.7(14) . .
F2" C7' F1" F3' 2.5(8) . .
C3' C7' F1" F3' -113.5(9) . .
Cs1 C7' F1" F3' 58.5(6) 5_645 .
F2" F3' F1" F1' 10(4) . .
C7' F3' F1" F1' 20.1(16) . .
Cs1 F3' F1" F1' -60.4(19) 5_645 .
F2" F3' F1" C7' -10(3) . .
Cs1 F3' F1" C7' -80.5(7) 5_645 .
F1" F3' F2" C7' 8(3) . .
Cs1 F3' F2" C7' 96.8(7) 5_645 .
C7' F3' F2" Cs1 -96.8(7) . 5_645
F1" F3' F2" Cs1 -89(3) . 5_645
F1" C7' F2" F3' -5.6(18) . .
F3" C7' F2" F3' -115(2) . .
F2' C7' F2" F3' -133.6(17) . .
F1' C7' F2" F3' -21(2) . .
C3' C7' F2" F3' 115.7(16) . .
Cs1 C7' F2" F3' -105.2(17) 5_645 .
F3' C7' F2" Cs1 105.2(17) . 5_645
F1" C7' F2" Cs1 99.6(8) . 5_645
F3" C7' F2" Cs1 -10.2(12) . 5_645
F2' C7' F2" Cs1 -28.3(9) . 5_645
F1' C7' F2" Cs1 84.2(9) . 5_645
C3' C7' F2" Cs1 -139.1(4) . 5_645
F3' C7' F3" Cs1 -14.1(14) . 5_645
F1" C7' F3" Cs1 -94.5(10) . 5_645
F2' C7' F3" Cs1 77(4) . 5_645
F1' C7' F3" Cs1 -122.1(11) . 5_645
F2" C7' F3" Cs1 11.1(13) . 5_645
C3' C7' F3" Cs1 130.9(10) . 5_645
F4' C8' F6' Cs1 13.9(17) . .
F5' C8' F6' Cs1 129.5(15) . .
C5' C8' F6' Cs1 -109.2(15) . .
Cl1S C1S Cl1S Cl1S -124.3(4) 4_465 3_665
Cl1S C1S Cl1S Cl1S -62.1(2) 2_575 3_665
Cl1S C1S Cl1S Cl1S 124.3(4) 3_665 4_465
Cl1S C1S Cl1S Cl1S 62.1(2) 2_575 4_465
Cl1S C1S Cl1S Cs1 62.1(2) 3_665 .
Cl1S C1S Cl1S Cs1 -62.1(2) 4_465 .
Cl1S C1S Cl1S Cs1 0.002(0) 2_575 .
